data_4319192
loop_
_publ_author_name
'Akira Onoda'
'Yusuke Yamada'
'Mototsugu Doi'
'Taka-aki Okamura'
'Norikazu Ueyama'

_publ_section_title
;
 Dinuclear Calcium Complex with Weakly NH...O Hydrogen-Bonded Sulfonate
 Ligands
;
_journal_name_full 'Inorganic Chemistry'
_journal_page_first 516
_journal_page_last 521
_journal_paper_doi 10.1021/ic0003067
_journal_volume 40
_journal_year 2001
_chemical_formula_sum 'C22 H36 Ca N2 O12 S2'
_chemical_formula_weight 624.73
_space_group_IT_number 2
_symmetry_cell_setting triclinic
_symmetry_Int_Tables_number 2
_symmetry_space_group_name_Hall '-P 1'
_symmetry_space_group_name_H-M 'P -1'
_cell_angle_alpha 96.67(1)
_cell_angle_beta 90.11(1)
_cell_angle_gamma 71.71(2)
_cell_formula_units_Z 2
_cell_length_a 11.032(3)
_cell_length_b 14.753(3)
_cell_length_c 9.447(1)
_cell_measurement_reflns_used 12
_cell_measurement_temperature 296.2
_cell_measurement_theta_max 13.7
_cell_measurement_theta_min 10.2
_cell_volume 1449.0(5)
_computing_cell_refinement 'MSC/AFC Diffractometer Control'
_computing_data_collection 'MSC/AFC Diffractometer Control'
_computing_data_reduction 'teXsan Ver. 1.10'
_computing_publication_material 'teXsan Ver. 1.10'
_computing_structure_refinement 'teXsan Ver. 1.10'
_computing_structure_solution 'DIRDIF92 (ORIENT)'
_diffrn_measured_fraction_theta_full 0.8791
_diffrn_measured_fraction_theta_max 0.8791
_diffrn_measurement_device_type 'Rigaku AFC7R'
_diffrn_measurement_method \w-2\q
_diffrn_radiation_type 'Mo K\a'
_diffrn_radiation_wavelength 0.7107
_diffrn_reflns_av_R_equivalents 0.090
_diffrn_reflns_limit_h_max 10
_diffrn_reflns_limit_h_min 0
_diffrn_reflns_limit_k_max 17
_diffrn_reflns_limit_k_min -16
_diffrn_reflns_limit_l_max 11
_diffrn_reflns_limit_l_min -11
_diffrn_reflns_number 4775
_diffrn_reflns_theta_full 24.99
_diffrn_reflns_theta_max 24.99
_diffrn_standards_decay_% 6.47
_diffrn_standards_interval_count 150
_diffrn_standards_number 3
_exptl_absorpt_coefficient_mu 0.421
_exptl_absorpt_correction_type none
_exptl_crystal_colour colorless
_exptl_crystal_density_diffrn 1.432
_exptl_crystal_density_method 'not measured'
_exptl_crystal_description prismatic
_exptl_crystal_size_max 0.300
_exptl_crystal_size_mid 0.200
_exptl_crystal_size_min 0.200
_refine_diff_density_max 0.72
_refine_diff_density_min -1.17
_refine_ls_extinction_coef 0.020(9)
_refine_ls_extinction_method 'Zachariasen(1967) type 2 Gaussian isotropic'
_refine_ls_goodness_of_fit_ref 2.283
_refine_ls_hydrogen_treatment noref
_refine_ls_number_parameters 353
_refine_ls_number_reflns 3349
_refine_ls_R_factor_gt 0.0755
_refine_ls_shift/su_max 0.0044
_refine_ls_structure_factor_coef F
_refine_ls_weighting_details 'w = 1/[\s^2^(Fo) + 0.00250|Fo|^2^]'
_refine_ls_weighting_scheme calc
_refine_ls_wR_factor_ref 0.1286
_reflns_number_gt 3349
_reflns_number_total 4481
_reflns_threshold_expression F^2^>3.0\s(F^2^)
_cod_data_source_file ic0003067_2.cif
_cod_data_source_block '[Ca(PBSA)2(H2O)4](PBSA)'
_cod_original_sg_symbol_H-M 'P -1 '
_cod_original_formula_sum 'C22 H36 Ca N2 O12 S2 '
_cod_database_code 4319192

loop_
_symmetry_equiv_pos_as_xyz
x,y,z
-x,-y,-z

loop_
_atom_site_label
_atom_site_type_symbol
_atom_site_fract_x
_atom_site_fract_y
_atom_site_fract_z
_atom_site_U_iso_or_equiv
_atom_site_adp_type
_atom_site_occupancy
_atom_site_calc_flag
_atom_site_refinement_flags
_atom_site_disorder_assembly
_atom_site_disorder_group
Ca(1) Ca -0.1377(1) -0.54061(7) 0.6989(1) 0.0266(3) Uani 1.00 d . . .
S(1) S 0.1840(1) -0.53332(9) 0.6712(1) 0.0277(4) Uani 1.00 d . . .
S(2) S 0.0276(2) 0.19630(9) 0.1651(1) 0.0366(4) Uani 1.00 d . . .
O(1) O 0.6397(4) -0.4991(3) 0.7232(5) 0.042(1) Uani 1.00 d . . .
O(2) O 0.0744(5) -0.1469(3) 0.2841(5) 0.050(1) Uani 1.00 d . . .
O(3) O -0.1112(4) -0.6954(3) 0.5776(4) 0.044(1) Uani 1.00 d . . .
O(4) O -0.1202(5) -0.6470(3) 0.8845(5) 0.057(1) Uani 1.00 d . . .
O(5) O -0.1300(4) -0.4470(3) 0.9277(4) 0.046(1) Uani 1.00 d . . .
O(6) O -0.1256(4) -0.3877(3) 0.6514(4) 0.040(1) Uani 1.00 d . . .
O(11) O 0.0915(4) -0.5861(3) 0.6578(4) 0.039(1) Uani 1.00 d . . .
O(12) O 0.1843(4) -0.4845(3) 0.8141(4) 0.036(1) Uani 1.00 d . . .
O(13) O 0.1735(4) -0.4702(2) 0.5622(4) 0.033(1) Uani 1.00 d . . .
O(21) O -0.0223(6) 0.2176(3) 0.3095(4) 0.068(2) Uani 1.00 d . . .
O(22) O -0.0567(5) 0.1709(3) 0.0630(5) 0.051(1) Uani 1.00 d . . .
O(23) O 0.0756(5) 0.2705(3) 0.1227(5) 0.057(1) Uani 1.00 d . . .
N(1) N 0.4349(5) -0.4987(3) 0.7108(6) 0.047(2) Uani 1.00 d . . .
N(2) N 0.0245(5) -0.0053(3) 0.1961(5) 0.035(1) Uani 1.00 d . . .
C(11) C 0.3385(6) -0.6219(4) 0.6421(5) 0.032(1) Uani 1.00 d . . .
C(12) C 0.4506(6) -0.5949(4) 0.6576(6) 0.037(2) Uani 1.00 d . . .
C(13) C 0.5653(6) -0.6648(5) 0.6257(8) 0.050(2) Uani 1.00 d . . .
C(14) C 0.5728(6) -0.7598(4) 0.5812(7) 0.045(2) Uani 1.00 d . . .
C(15) C 0.4649(7) -0.7848(4) 0.5698(7) 0.048(2) Uani 1.00 d . . .
C(16) C 0.3470(6) -0.7148(4) 0.5960(6) 0.036(2) Uani 1.00 d . . .
C(17) C 0.5249(6) -0.4568(4) 0.7495(6) 0.033(2) Uani 1.00 d . . .
C(18) C 0.4782(6) -0.3564(4) 0.8322(6) 0.038(2) Uani 1.00 d . . .
C(21) C 0.1645(6) 0.0915(4) 0.1633(5) 0.037(2) Uani 1.00 d . . .
C(22) C 0.1503(6) 0.0010(4) 0.1741(5) 0.038(2) Uani 1.00 d . . .
C(23) C 0.2606(7) -0.0792(4) 0.1672(7) 0.048(2) Uani 1.00 d . . .
C(24) C 0.3790(7) -0.0680(6) 0.1540(8) 0.056(2) Uani 1.00 d . . .
C(25) C 0.3916(8) 0.0202(6) 0.1491(8) 0.063(2) Uani 1.00 d . . .
C(26) C 0.2855(7) 0.0999(5) 0.1527(7) 0.050(2) Uani 1.00 d . . .
C(27) C -0.0051(6) -0.0727(4) 0.2551(5) 0.037(2) Uani 1.00 d . . .
C(28) C -0.1510(6) -0.0515(4) 0.2928(6) 0.041(2) Uani 1.00 d . . .
C(101) C 0.3430(7) -0.3030(5) 0.800(1) 0.065(2) Uani 1.00 d . . .
C(102) C 0.489(1) -0.3707(5) 0.9890(8) 0.078(3) Uani 1.00 d . . .
C(103) C 0.5634(8) -0.2991(5) 0.7955(9) 0.063(2) Uani 1.00 d . . .
C(104) C -0.2372(7) 0.0367(5) 0.2374(8) 0.055(2) Uani 1.00 d . . .
C(105) C -0.1892(8) -0.1390(5) 0.2352(8) 0.065(3) Uani 1.00 d . . .
C(106) C -0.1607(8) -0.0390(6) 0.4571(7) 0.063(2) Uani 1.00 d . . .
H(1) H 0.3499 -0.4576 0.7202 0.0595 Uiso 1.00 calc . . .
H(2) H -0.0451 0.0453 0.1667 0.0395 Uiso 1.00 calc . . .
H(3) H 0.6425 -0.6486 0.6317 0.0571 Uiso 1.00 calc . . .
H(4) H 0.6541 -0.8061 0.5580 0.0562 Uiso 1.00 calc . . .
H(5) H 0.4695 -0.8496 0.5439 0.0593 Uiso 1.00 calc . . .
H(6) H 0.2712 -0.7329 0.5812 0.0427 Uiso 1.00 calc . . .
H(7) H 0.2536 -0.1410 0.1715 0.0582 Uiso 1.00 calc . . .
H(8) H 0.4544 -0.1229 0.1489 0.0669 Uiso 1.00 calc . . .
H(9) H 0.4738 0.0273 0.1472 0.0775 Uiso 1.00 calc . . .
H(10) H 0.2948 0.1610 0.1443 0.0617 Uiso 1.00 calc . . .
H(11) H 0.3167 -0.2412 0.8561 0.0781 Uiso 1.00 calc . . .
H(12) H 0.3366 -0.2950 0.7025 0.0781 Uiso 1.00 calc . . .
H(13) H 0.2880 -0.3379 0.8247 0.0781 Uiso 1.00 calc . . .
H(14) H 0.4360 -0.4079 1.0112 0.0906 Uiso 1.00 calc . . .
H(15) H 0.5743 -0.4028 1.0086 0.0906 Uiso 1.00 calc . . .
H(16) H 0.4599 -0.3096 1.0457 0.0906 Uiso 1.00 calc . . .
H(17) H 0.6491 -0.3321 0.8142 0.0758 Uiso 1.00 calc . . .
H(18) H 0.5569 -0.2910 0.6963 0.0758 Uiso 1.00 calc . . .
H(19) H 0.5365 -0.2376 0.8502 0.0758 Uiso 1.00 calc . . .
H(20) H -0.2132 0.0906 0.2716 0.0673 Uiso 1.00 calc . . .
H(21) H -0.2299 0.0271 0.1349 0.0673 Uiso 1.00 calc . . .
H(22) H -0.3229 0.0456 0.2657 0.0673 Uiso 1.00 calc . . .
H(23) H -0.2745 -0.1295 0.2642 0.0770 Uiso 1.00 calc . . .
H(24) H -0.1802 -0.1481 0.1344 0.0770 Uiso 1.00 calc . . .
H(25) H -0.1343 -0.1948 0.2719 0.0770 Uiso 1.00 calc . . .
H(26) H -0.1086 -0.0959 0.4915 0.0716 Uiso 1.00 calc . . .
H(27) H -0.1328 0.0136 0.4928 0.0716 Uiso 1.00 calc . . .
H(28) H -0.2470 -0.0267 0.4866 0.0716 Uiso 1.00 calc . . .

loop_
_atom_site_aniso_label
_atom_site_aniso_U_11
_atom_site_aniso_U_22
_atom_site_aniso_U_33
_atom_site_aniso_U_12
_atom_site_aniso_U_13
_atom_site_aniso_U_23
Ca(1) 0.0320(9) 0.0221(6) 0.0244(6) -0.0070(5) -0.0053(5) 0.0027(4)
S(1) 0.032(1) 0.0261(7) 0.0238(7) -0.0069(6) -0.0056(5) 0.0058(5)
S(2) 0.060(1) 0.0206(7) 0.0273(7) -0.0107(6) -0.0020(6) -0.0002(5)
O(1) 0.035(3) 0.037(2) 0.052(2) -0.014(2) -0.002(2) -0.005(2)
O(2) 0.062(3) 0.030(2) 0.058(3) -0.006(2) -0.006(2) 0.022(2)
O(3) 0.067(3) 0.027(2) 0.034(2) -0.012(2) -0.001(2) 0.002(2)
O(4) 0.079(4) 0.051(3) 0.042(2) -0.020(2) -0.010(2) 0.019(2)
O(5) 0.064(3) 0.049(2) 0.028(2) -0.020(2) -0.008(2) 0.003(2)
O(6) 0.059(3) 0.032(2) 0.035(2) -0.020(2) -0.004(2) 0.004(2)
O(11) 0.048(3) 0.033(2) 0.043(2) -0.018(2) -0.007(2) 0.010(2)
O(12) 0.038(3) 0.046(2) 0.021(2) -0.011(2) 0.000(2) -0.004(2)
O(13) 0.042(3) 0.031(2) 0.028(2) -0.011(2) -0.006(2) 0.013(2)
O(21) 0.106(4) 0.043(3) 0.031(2) 0.010(3) 0.020(2) 0.001(2)
O(22) 0.062(3) 0.030(2) 0.054(3) -0.009(2) -0.016(2) -0.002(2)
O(23) 0.093(4) 0.037(2) 0.051(3) -0.032(2) -0.010(3) 0.008(2)
N(1) 0.036(3) 0.028(3) 0.076(4) -0.009(2) -0.015(3) 0.000(2)
N(2) 0.045(4) 0.028(2) 0.031(2) -0.010(2) -0.002(2) 0.007(2)
C(11) 0.045(4) 0.022(3) 0.022(2) -0.001(2) -0.004(2) 0.011(2)
C(12) 0.024(4) 0.040(3) 0.044(3) -0.008(3) -0.012(3) -0.001(3)
C(13) 0.026(4) 0.045(4) 0.072(5) -0.009(3) -0.002(3) -0.010(3)
C(14) 0.031(4) 0.032(3) 0.064(4) 0.000(3) -0.007(3) 0.003(3)
C(15) 0.059(5) 0.023(3) 0.058(4) -0.005(3) -0.003(3) 0.004(3)
C(16) 0.038(4) 0.029(3) 0.040(3) -0.006(2) -0.004(3) 0.010(2)
C(17) 0.032(4) 0.028(3) 0.031(3) 0.002(3) -0.001(2) 0.004(2)
C(18) 0.034(4) 0.028(3) 0.048(3) -0.004(2) 0.001(3) 0.001(2)
C(21) 0.058(5) 0.029(3) 0.019(2) -0.010(3) -0.001(2) -0.001(2)
C(22) 0.056(5) 0.030(3) 0.021(2) -0.007(3) -0.004(2) 0.002(2)
C(23) 0.057(5) 0.032(3) 0.045(3) 0.000(3) -0.001(3) 0.008(3)
C(24) 0.040(5) 0.063(5) 0.059(4) -0.002(3) -0.001(3) 0.017(3)
C(25) 0.048(5) 0.080(6) 0.059(4) -0.016(4) -0.008(4) 0.013(4)
C(26) 0.042(5) 0.059(4) 0.058(4) -0.029(4) -0.011(3) 0.009(3)
C(27) 0.056(5) 0.028(3) 0.024(3) -0.010(3) -0.003(3) 0.003(2)
C(28) 0.062(5) 0.030(3) 0.029(3) -0.010(3) -0.004(3) 0.003(2)
C(101) 0.044(5) 0.034(3) 0.112(7) -0.009(3) 0.003(4) 0.000(4)
C(102) 0.135(8) 0.042(4) 0.048(4) -0.021(4) 0.008(5) -0.006(3)
C(103) 0.066(5) 0.034(3) 0.090(6) -0.015(3) 0.002(4) 0.006(4)
C(104) 0.047(4) 0.056(4) 0.062(4) -0.013(3) -0.006(3) 0.022(3)
C(105) 0.087(6) 0.052(4) 0.066(5) -0.036(4) -0.002(4) 0.003(4)
C(106) 0.078(6) 0.074(5) 0.029(3) -0.012(4) 0.001(3) 0.009(3)

loop_
_atom_type_symbol
_atom_type_description
_atom_type_scat_dispersion_real
_atom_type_scat_dispersion_imag
_atom_type_scat_source
C C 0.003 0.002
;International Tables for Crystallography
(1992, Vol. C, Tables 4.2.6.8 and 6.1.1.1)
;
H H 0.000 0.000
;International Tables for Crystallography
(1992, Vol. C, Table 6.1.1.2)
;
Ca Ca 0.226 0.306
;International Tables for Crystallography
(1992, Vol. C, Tables 4.2.6.8 and 6.1.1.1)
;
N N 0.006 0.003
;International Tables for Crystallography
(1992, Vol. C, Tables 4.2.6.8 and 6.1.1.1)
;
O O 0.011 0.006
;International Tables for Crystallography
(1992, Vol. C, Tables 4.2.6.8 and 6.1.1.1)
;
S S 0.125 0.123
;International Tables for Crystallography
(1992, Vol. C, Tables 4.2.6.8 and 6.1.1.1)
;

loop_
_geom_angle_atom_site_label_1
_geom_angle_atom_site_label_2
_geom_angle_atom_site_label_3
_geom_angle
_geom_angle_site_symmetry_1
_geom_angle_site_symmetry_2
_geom_angle_site_symmetry_3
_geom_angle_publ_flag
O(1) Ca(1) O(3) 94.4(1) . 0_555 0_555 yes
O(1) Ca(1) O(4) 88.2(2) . 0_555 0_555 yes
O(1) Ca(1) O(5) 90.8(1) . 0_555 0_555 yes
O(1) Ca(1) O(6) 98.5(1) . 0_555 0_555 yes
O(1) Ca(1) O(11) 176.5(1) . 0_555 0_555 yes
O(1) Ca(1) O(13) 85.7(1) . 0_555 0_555 yes
O(3) Ca(1) O(4) 74.0(1) . 0_555 0_555 yes
O(3) Ca(1) O(5) 146.2(1) . 0_555 0_555 yes
O(3) Ca(1) O(6) 139.3(1) . 0_555 0_555 yes
O(3) Ca(1) O(11) 83.2(1) . 0_555 0_555 yes
O(3) Ca(1) O(13) 70.0(1) . 0_555 0_555 yes
O(4) Ca(1) O(5) 72.8(1) . 0_555 0_555 yes
O(4) Ca(1) O(6) 144.4(1) . 0_555 0_555 yes
O(4) Ca(1) O(11) 93.6(1) . 0_555 0_555 yes
O(4) Ca(1) O(13) 142.9(1) . 0_555 0_555 yes
O(5) Ca(1) O(6) 72.2(1) . 0_555 0_555 yes
O(5) Ca(1) O(11) 92.6(1) . 0_555 0_555 yes
O(5) Ca(1) O(13) 143.8(1) . 0_555 0_555 yes
O(6) Ca(1) O(11) 81.7(1) . 0_555 0_555 yes
O(6) Ca(1) O(13) 72.7(1) . 0_555 0_555 yes
O(11) Ca(1) O(13) 91.0(1) . 0_555 0_555 yes
O(11) S(1) O(12) 113.0(2) . 0_555 0_555 yes
O(11) S(1) O(13) 112.9(2) . 0_555 0_555 yes
O(11) S(1) C(11) 105.6(2) . 0_555 0_555 yes
O(12) S(1) O(13) 112.6(2) . 0_555 0_555 yes
O(12) S(1) C(11) 106.0(2) . 0_555 0_555 yes
O(13) S(1) C(11) 105.9(2) . 0_555 0_555 yes
O(21) S(2) O(22) 114.1(3) . 0_555 0_555 yes
O(21) S(2) O(23) 112.4(3) . 0_555 0_555 yes
O(21) S(2) C(21) 105.4(2) . 0_555 0_555 yes
O(22) S(2) O(23) 112.5(3) . 0_555 0_555 yes
O(22) S(2) C(21) 105.9(2) . 0_555 0_555 yes
O(23) S(2) C(21) 105.6(3) . 0_555 0_555 yes
Ca(1) O(1) C(17) 164.7(4) . 0_555 0_555 yes
Ca(1) O(11) S(1) 133.7(2) . 0_555 0_555 yes
Ca(1) O(13) S(1) 142.9(2) . 0_555 0_555 yes
C(12) N(1) C(17) 130.1(5) . 0_555 0_555 yes
C(22) N(2) C(27) 126.9(5) . 0_555 0_555 yes
S(1) C(11) C(12) 120.2(4) . 0_555 0_555 yes
S(1) C(11) C(16) 120.3(4) . 0_555 0_555 yes
C(12) C(11) C(16) 119.4(5) . 0_555 0_555 yes
N(1) C(12) C(11) 117.4(5) . 0_555 0_555 yes
N(1) C(12) C(13) 125.0(5) . 0_555 0_555 yes
C(11) C(12) C(13) 117.6(5) . 0_555 0_555 yes
C(12) C(13) C(14) 121.7(6) . 0_555 0_555 yes
C(13) C(14) C(15) 120.0(5) . 0_555 0_555 yes
C(14) C(15) C(16) 120.2(5) . 0_555 0_555 yes
C(11) C(16) C(15) 120.9(6) . 0_555 0_555 yes
O(1) C(17) N(1) 121.0(5) . 0_555 0_555 yes
O(1) C(17) C(18) 121.0(5) . 0_555 0_555 yes
N(1) C(17) C(18) 117.9(5) . 0_555 0_555 yes
C(17) C(18) C(101) 111.8(5) . 0_555 0_555 yes
C(17) C(18) C(102) 106.4(5) . 0_555 0_555 yes
C(17) C(18) C(103) 110.0(5) . 0_555 0_555 yes
C(101) C(18) C(102) 109.9(6) . 0_555 0_555 yes
C(101) C(18) C(103) 108.7(5) . 0_555 0_555 yes
C(102) C(18) C(103) 110.1(6) . 0_555 0_555 yes
S(2) C(21) C(22) 120.8(5) . 0_555 0_555 yes
S(2) C(21) C(26) 119.4(5) . 0_555 0_555 yes
C(22) C(21) C(26) 119.8(5) . 0_555 0_555 yes
N(2) C(22) C(21) 118.9(5) . 0_555 0_555 yes
N(2) C(22) C(23) 123.0(5) . 0_555 0_555 yes
C(21) C(22) C(23) 118.0(6) . 0_555 0_555 yes
C(22) C(23) C(24) 120.7(6) . 0_555 0_555 yes
C(23) C(24) C(25) 120.1(6) . 0_555 0_555 yes
C(24) C(25) C(26) 121.1(7) . 0_555 0_555 yes
C(21) C(26) C(25) 120.2(6) . 0_555 0_555 yes
O(2) C(27) N(2) 123.6(5) . 0_555 0_555 yes
O(2) C(27) C(28) 120.0(5) . 0_555 0_555 yes
N(2) C(27) C(28) 116.3(5) . 0_555 0_555 yes
C(27) C(28) C(104) 113.7(5) . 0_555 0_555 yes
C(27) C(28) C(105) 108.6(5) . 0_555 0_555 yes
C(27) C(28) C(106) 105.7(5) . 0_555 0_555 yes
C(104) C(28) C(105) 109.2(5) . 0_555 0_555 yes
C(104) C(28) C(106) 110.0(5) . 0_555 0_555 yes
C(105) C(28) C(106) 109.5(5) . 0_555 0_555 yes

loop_
_geom_bond_atom_site_label_1
_geom_bond_atom_site_label_2
_geom_bond_distance
_geom_bond_site_symmetry_1
_geom_bond_site_symmetry_2
_geom_bond_publ_flag
Ca(1) O(1) 2.344(4) . 1_455 yes
Ca(1) O(3) 2.370(4) . . yes
Ca(1) O(4) 2.468(4) . . yes
Ca(1) O(5) 2.445(4) . . yes
Ca(1) O(6) 2.393(4) . . yes
Ca(1) O(11) 2.427(4) . . yes
Ca(1) O(13) 2.510(4) . 2_546 yes
S(1) O(11) 1.459(4) . . yes
S(1) O(12) 1.457(3) . . yes
S(1) O(13) 1.452(4) . . yes
S(1) C(11) 1.778(5) . . yes
S(2) O(21) 1.437(4) . . yes
S(2) O(22) 1.438(4) . . yes
S(2) O(23) 1.443(4) . . yes
S(2) C(21) 1.786(6) . . yes
O(1) C(17) 1.245(6) . . yes
O(2) C(27) 1.227(6) . . yes
N(1) C(12) 1.401(7) . . yes
N(1) C(17) 1.337(7) . . yes
N(2) C(22) 1.437(8) . . yes
N(2) C(27) 1.324(7) . . yes
C(11) C(12) 1.436(8) . . yes
C(11) C(16) 1.366(7) . . yes
C(12) C(13) 1.377(8) . . yes
C(13) C(14) 1.372(8) . . yes
C(14) C(15) 1.369(9) . . yes
C(15) C(16) 1.374(8) . . yes
C(17) C(18) 1.524(7) . . yes
C(18) C(101) 1.507(9) . . yes
C(18) C(102) 1.519(9) . . yes
C(18) C(103) 1.514(9) . . yes
C(21) C(22) 1.407(8) . . yes
C(21) C(26) 1.383(9) . . yes
C(22) C(23) 1.402(8) . . yes
C(23) C(24) 1.382(9) . . yes
C(24) C(25) 1.350(10) . . yes
C(25) C(26) 1.372(10) . . yes
C(27) C(28) 1.559(9) . . yes
C(28) C(104) 1.512(8) . . yes
C(28) C(105) 1.519(8) . . yes
C(28) C(106) 1.532(8) . . yes

loop_
_geom_contact_atom_site_label_1
_geom_contact_atom_site_label_2
_geom_contact_distance
_geom_contact_site_symmetry_1
_geom_contact_site_symmetry_2
_geom_contact_publ_flag
Ca(1) O(13) 2.510(4) . 2_546 ?
Ca(1) O(13) 2.510(4) . 2_546 ?
Ca(1) C(17) 3.560(6) . 1_455 ?
Ca(1) S(1) 3.594(2) . . ?
S(1) O(6) 3.275(4) . 2_546 ?
S(1) O(6) 3.431(4) . . ?
S(2) O(6) 3.590(4) . 2_556 ?
O(1) O(13) 3.305(5) . 2_646 ?
O(1) O(4) 3.351(6) . 1_655 ?
O(1) O(5) 3.410(5) . 1_655 ?
O(1) O(3) 3.460(6) . 1_655 ?
O(1) O(6) 3.590(6) . 1_655 ?
O(2) O(3) 2.724(5) . 2_546 ?
O(2) O(4) 3.145(6) . 2_546 ?
O(2) O(22) 3.266(6) . 2_555 ?
O(3) O(21) 2.725(5) . 1_545 ?
O(3) O(13) 2.800(5) . 2_546 ?
O(3) O(4) 2.914(5) . . ?
O(3) O(11) 3.185(5) . . ?
O(3) C(13) 3.479(7) . 1_455 ?
O(4) O(5) 2.915(6) . . ?
O(4) O(23) 3.190(6) . 1_546 ?
O(4) O(12) 3.195(5) . 2_547 ?
O(4) O(22) 3.213(6) . 1_546 ?
O(4) O(11) 3.568(6) . . ?
O(5) O(6) 2.851(5) . . ?
O(5) O(12) 2.875(5) . 2_547 ?
O(5) O(23) 2.941(6) . 2_556 ?
O(5) O(5) 3.209(8) . 2_547 ?
O(5) O(12) 3.489(6) . . ?
O(5) O(11) 3.523(6) . . ?
O(6) O(23) 2.750(5) . 2_556 ?
O(6) O(13) 2.907(5) . 2_546 ?
O(6) O(11) 2.913(5) . 2_546 ?
O(6) O(11) 3.153(5) . . ?
O(6) O(13) 3.209(5) . . ?
O(6) O(21) 3.386(6) . 2_556 ?
O(6) C(103) 3.485(9) . 1_455 ?
O(6) C(16) 3.493(7) . 2_546 ?
O(11) O(13) 3.522(5) . 2_546 ?
O(12) O(23) 3.526(6) . 2_556 ?
O(21) C(101) 3.550(9) . 2_556 ?
O(22) C(27) 3.153(6) . 2_555 ?
O(22) N(2) 3.193(5) . 2_555 ?
O(22) C(101) 3.309(8) . 2_556 ?
O(22) C(22) 3.579(6) . 2_555 ?
O(22) C(23) 3.586(8) . 2_555 ?
N(1) C(102) 3.564(9) . 2_647 ?
C(12) C(102) 3.460(9) . 2_647 ?
C(22) C(106) 3.481(8) . 2_556 ?
C(25) C(25) 3.60(2) . 2_655 ?

loop_
_geom_torsion_atom_site_label_1
_geom_torsion_atom_site_label_2
_geom_torsion_atom_site_label_3
_geom_torsion_atom_site_label_4
_geom_torsion
_geom_torsion_site_symmetry_1
_geom_torsion_site_symmetry_2
_geom_torsion_site_symmetry_3
_geom_torsion_site_symmetry_4
_geom_torsion_publ_flag
Ca(1) O(11) S(1) O(12) 57.7(3) 1_555 1_555 1_555 1_555 yes
Ca(1) O(11) S(1) O(13) -71.6(3) 1_555 1_555 1_555 1_555 yes
Ca(1) O(11) S(1) C(11) 173.2(3) 1_555 1_555 1_555 1_555 yes
Ca(1) O(13) S(1) O(11) 40.5(4) 1_555 2_546 2_546 2_546 yes
Ca(1) O(13) S(1) O(12) 169.9(3) 1_555 2_546 2_546 2_546 yes
Ca(1) O(13) S(1) C(11) -74.6(4) 1_555 2_546 2_546 2_546 yes
S(1) O(11) Ca(1) O(1) 119(2) 1_555 1_555 1_555 1_455 yes
S(1) O(11) Ca(1) O(3) 167.6(3) 1_555 1_555 1_555 1_555 yes
S(1) O(11) Ca(1) O(4) -118.9(3) 1_555 1_555 1_555 1_555 yes
S(1) O(11) Ca(1) O(5) -46.0(3) 1_555 1_555 1_555 1_555 yes
S(1) O(11) Ca(1) O(6) 25.6(3) 1_555 1_555 1_555 1_555 yes
S(1) O(11) Ca(1) O(13) 97.9(3) 1_555 1_555 1_555 2_546 yes
S(1) O(13) Ca(1) O(3) 165.4(4) 1_555 1_555 2_546 2_546 yes
S(1) O(13) Ca(1) O(4) -179.7(3) 1_555 1_555 2_546 2_546 yes
S(1) O(13) Ca(1) O(5) -12.8(5) 1_555 1_555 2_546 2_546 yes
S(1) O(13) Ca(1) O(6) 2.0(4) 1_555 1_555 2_546 2_546 yes
S(1) O(13) Ca(1) O(11) 83.0(4) 1_555 1_555 2_546 2_546 yes
S(1) C(11) C(12) N(1) 5.3(7) 1_555 1_555 1_555 1_555 yes
S(1) C(11) C(12) C(13) -175.6(5) 1_555 1_555 1_555 1_555 yes
S(1) C(11) C(16) C(15) 178.8(5) 1_555 1_555 1_555 1_555 yes
S(2) C(21) C(22) N(2) -4.7(6) 1_555 1_555 1_555 1_555 yes
S(2) C(21) C(22) C(23) 178.1(4) 1_555 1_555 1_555 1_555 yes
S(2) C(21) C(26) C(25) 179.8(5) 1_555 1_555 1_555 1_555 yes
O(1) C(17) N(1) C(12) 9.7(10) 1_555 1_555 1_555 1_555 yes
O(1) C(17) C(18) C(101) 156.9(6) 1_555 1_555 1_555 1_555 yes
O(1) C(17) C(18) C(102) -83.1(7) 1_555 1_555 1_555 1_555 yes
O(1) C(17) C(18) C(103) 36.1(7) 1_555 1_555 1_555 1_555 yes
O(2) C(27) N(2) C(22) -8.0(8) 1_555 1_555 1_555 1_555 yes
O(2) C(27) C(28) C(104) -173.6(5) 1_555 1_555 1_555 1_555 yes
O(2) C(27) C(28) C(105) -51.8(7) 1_555 1_555 1_555 1_555 yes
O(2) C(27) C(28) C(106) 65.6(6) 1_555 1_555 1_555 1_555 yes
O(11) S(1) C(11) C(12) -174.9(4) 1_555 1_555 1_555 1_555 yes
O(11) S(1) C(11) C(16) 8.2(5) 1_555 1_555 1_555 1_555 yes
O(12) S(1) C(11) C(12) -54.8(5) 1_555 1_555 1_555 1_555 yes
O(12) S(1) C(11) C(16) 128.4(4) 1_555 1_555 1_555 1_555 yes
O(13) S(1) C(11) C(12) 65.1(5) 1_555 1_555 1_555 1_555 yes
O(13) S(1) C(11) C(16) -111.7(4) 1_555 1_555 1_555 1_555 yes
O(21) S(2) C(21) C(22) 72.4(5) 1_555 1_555 1_555 1_555 yes
O(21) S(2) C(21) C(26) -107.6(5) 1_555 1_555 1_555 1_555 yes
O(22) S(2) C(21) C(22) -48.9(5) 1_555 1_555 1_555 1_555 yes
O(22) S(2) C(21) C(26) 131.1(5) 1_555 1_555 1_555 1_555 yes
O(23) S(2) C(21) C(22) -168.4(4) 1_555 1_555 1_555 1_555 yes
O(23) S(2) C(21) C(26) 11.6(5) 1_555 1_555 1_555 1_555 yes
N(1) C(12) C(11) C(16) -177.8(5) 1_555 1_555 1_555 1_555 yes
N(1) C(12) C(13) C(14) 176.7(6) 1_555 1_555 1_555 1_555 yes
N(1) C(17) C(18) C(101) -26.6(8) 1_555 1_555 1_555 1_555 yes
N(1) C(17) C(18) C(102) 93.4(6) 1_555 1_555 1_555 1_555 yes
N(1) C(17) C(18) C(103) -147.5(5) 1_555 1_555 1_555 1_555 yes
N(2) C(22) C(21) C(26) 175.3(5) 1_555 1_555 1_555 1_555 yes
N(2) C(22) C(23) C(24) -175.5(5) 1_555 1_555 1_555 1_555 yes
N(2) C(27) C(28) C(104) 9.6(7) 1_555 1_555 1_555 1_555 yes
N(2) C(27) C(28) C(105) 131.3(5) 1_555 1_555 1_555 1_555 yes
N(2) C(27) C(28) C(106) -111.2(5) 1_555 1_555 1_555 1_555 yes
C(11) C(12) N(1) C(17) 173.0(6) 1_555 1_555 1_555 1_555 yes
C(11) C(12) C(13) C(14) -2.2(10) 1_555 1_555 1_555 1_555 yes
C(11) C(16) C(15) C(14) -4.3(9) 1_555 1_555 1_555 1_555 yes
C(12) N(1) C(17) C(18) -166.8(6) 1_555 1_555 1_555 1_555 yes
C(12) C(11) C(16) C(15) 2.0(8) 1_555 1_555 1_555 1_555 yes
C(12) C(13) C(14) C(15) 0(1) 1_555 1_555 1_555 1_555 yes
C(13) C(12) N(1) C(17) -5(1) 1_555 1_555 1_555 1_555 yes
C(13) C(12) C(11) C(16) 1.2(8) 1_555 1_555 1_555 1_555 yes
C(13) C(14) C(15) C(16) 3(1) 1_555 1_555 1_555 1_555 yes
C(21) C(22) N(2) C(27) -155.7(5) 1_555 1_555 1_555 1_555 yes
C(21) C(22) C(23) C(24) 1.6(8) 1_555 1_555 1_555 1_555 yes
C(21) C(26) C(25) C(24) 2(1) 1_555 1_555 1_555 1_555 yes
C(22) N(2) C(27) C(28) 168.7(4) 1_555 1_555 1_555 1_555 yes
C(22) C(21) C(26) C(25) -0.2(9) 1_555 1_555 1_555 1_555 yes
C(22) C(23) C(24) C(25) 1.0(10) 1_555 1_555 1_555 1_555 yes
C(23) C(22) N(2) C(27) 21.3(8) 1_555 1_555 1_555 1_555 yes
C(23) C(22) C(21) C(26) -1.9(8) 1_555 1_555 1_555 1_555 yes
C(23) C(24) C(25) C(26) -3(1) 1_555 1_555 1_555 1_555 yes
